data_4131270
loop_
_publ_author_name
'He, Qing'
'Kelliher, Michael'
'B\"ahring, Steffen'
'Lynch, Vincent M.'
'Sessler, Jonathan L.'

_publ_section_title
;
 A Bis-calix[4]pyrrole Enzyme Mimic That Constrains Two Oxoanions in Close
 Proximity.
;
_journal_issue 21
_journal_name_full 'Journal of the American Chemical Society'
_journal_page_first 7140
_journal_page_last 7143
_journal_paper_doi 10.1021/jacs.7b02329
_journal_volume 139
_journal_year 2017
_chemical_formula_moiety 'C72 H80.72 N12 O2, H2.92 O14 P4, 2(C4 H12 N), 2(C3.89 H11.67 N)'
_chemical_formula_sum 'C98 H134 N18 O28 P4'
_chemical_formula_weight 2127.32
_space_group_crystal_system monoclinic
_space_group_IT_number 14
_space_group_name_Hall '-P 2yn'
_space_group_name_H-M_alt 'P 1 21/n 1'
_atom_sites_solution_hydrogens mixed
_audit_creation_date 2017-03-03
_audit_creation_method
;
Olex2 1.2
(compiled 2017.02.23 svn.r3390 for OlexSys, GUI svn.r5320)
;
_cell_angle_alpha 90
_cell_angle_beta 96.226(4)
_cell_angle_gamma 90
_cell_formula_units_Z 2
_cell_length_a 15.0606(6)
_cell_length_b 18.5209(7)
_cell_length_c 20.3176(10)
_cell_measurement_reflns_used 7565
_cell_measurement_temperature 100.00(10)
_cell_measurement_theta_max 72.2260
_cell_measurement_theta_min 3.2200
_cell_volume 5633.9(4)
_computing_cell_refinement 'CrysAlisPro 1.171.38.43f (Rigaku OD, 2015)'
_computing_data_collection 'CrysAlisPro 1.171.38.43f (Rigaku OD, 2015)'
_computing_data_reduction 'CrysAlisPro 1.171.38.43f (Rigaku OD, 2015)'
_computing_molecular_graphics 'Olex2 (Dolomanov et al., 2009)'
_computing_publication_material 'Olex2 (Dolomanov et al., 2009)'
_computing_structure_refinement 'ShelXL (Sheldrick, 2015)'
_diffrn_ambient_environment N~2~
_diffrn_ambient_temperature 100.00(10)
_diffrn_detector 'CCD plate'
_diffrn_detector_area_resol_mean 5.2940
_diffrn_detector_type AtlasS2
_diffrn_measured_fraction_theta_full 0.999
_diffrn_measured_fraction_theta_max 0.977
_diffrn_measurement_details
;
List of Runs (angles in degrees, time in seconds):

  # Type    Start    End  Width  t~exp~   \w     \q     \k     \f   Frames
--------------------------------------------------------------------------
  1  \w    -69.00  28.00   1.00   12.50    --  -42.42  57.00 150.00   97
  2  \w   -115.00 -20.00   1.00   12.50    --  -42.42 -38.00 -30.00   95
  3  \w     11.00 116.00   1.00   12.50    --   42.42  77.00 -90.00  105
  4  \w     87.00 178.00   1.00   37.50    --  111.00  45.00 -60.00   91
  5  \w     36.00 135.00   1.00   37.50    --  111.00 -30.00  60.00   99
  6  \w     87.00 178.00   1.00   37.50    --  111.00  45.00 -90.00   91
  7  \w     83.00 178.00   1.00   37.50    --  111.00  61.00-180.00   95
  8  \w     41.00 139.00   1.00   37.50    --  111.00 -61.00  30.00   98
  9  \w     94.00 178.00   1.00   37.50    --  111.00 125.00-150.00   84
 10  \w     94.00 178.00   1.00   37.50    --  111.00 125.00 120.00   84
 11  \w   -121.00  -6.00   1.00   12.50    --  -42.42 -19.00  60.00  115
;
_diffrn_measurement_device 'four-circle diffractometer'
_diffrn_measurement_device_type 'SuperNova, Dual, Cu at zero, AtlasS2'
_diffrn_measurement_method '\w scans'
_diffrn_orient_matrix_type 'CrysAlisPro convention (1999,Acta A55,543-557)'
_diffrn_orient_matrix_UB_11 0.1000626000
_diffrn_orient_matrix_UB_12 0.0190594000
_diffrn_orient_matrix_UB_13 0.0046240000
_diffrn_orient_matrix_UB_21 0.0187155000
_diffrn_orient_matrix_UB_22 -0.0716124000
_diffrn_orient_matrix_UB_23 -0.0345775000
_diffrn_orient_matrix_UB_31 -0.0153982000
_diffrn_orient_matrix_UB_32 0.0378199000
_diffrn_orient_matrix_UB_33 -0.0677711000
_diffrn_radiation_monochromator mirror
_diffrn_radiation_probe x-ray
_diffrn_radiation_type CuK\a
_diffrn_radiation_wavelength 1.54184
_diffrn_reflns_av_R_equivalents 0.0584
_diffrn_reflns_av_unetI/netI 0.0520
_diffrn_reflns_Laue_measured_fraction_full 0.999
_diffrn_reflns_Laue_measured_fraction_max 0.977
_diffrn_reflns_limit_h_max 18
_diffrn_reflns_limit_h_min -18
_diffrn_reflns_limit_k_max 17
_diffrn_reflns_limit_k_min -23
_diffrn_reflns_limit_l_max 18
_diffrn_reflns_limit_l_min -25
_diffrn_reflns_number 34773
_diffrn_reflns_point_group_measured_fraction_full 0.999
_diffrn_reflns_point_group_measured_fraction_max 0.977
_diffrn_reflns_theta_full 67.684
_diffrn_reflns_theta_max 76.372
_diffrn_reflns_theta_min 3.237
_diffrn_source 'micro-focus sealed X-ray tube'
_diffrn_source_type 'SuperNova (Cu) X-ray Source'
_exptl_absorpt_coefficient_mu 1.031
_exptl_absorpt_correction_T_max 1.00000
_exptl_absorpt_correction_T_min 0.53978
_exptl_absorpt_correction_type multi-scan
_exptl_absorpt_process_details
;
CrysAlisPro 1.171.38.43f (Rigaku Oxford Diffraction, 2015)
Empirical absorption correction using spherical harmonics,
 implemented in SCALE3 ABSPACK scaling algorithm.
;
_exptl_crystal_colour colorless
_exptl_crystal_density_diffrn 1.251
_exptl_crystal_description block
_exptl_crystal_F_000 2295
_exptl_crystal_size_max 0.102
_exptl_crystal_size_mid 0.092
_exptl_crystal_size_min 0.067
_refine_diff_density_max 1.020
_refine_diff_density_min -1.626
_refine_diff_density_rms 0.136
_refine_ls_extinction_method none
_refine_ls_goodness_of_fit_ref 1.379
_refine_ls_hydrogen_treatment mixed
_refine_ls_matrix_type full
_refine_ls_number_parameters 776
_refine_ls_number_reflns 11546
_refine_ls_number_restraints 0
_refine_ls_restrained_S_all 1.379
_refine_ls_R_factor_all 0.1753
_refine_ls_R_factor_gt 0.1393
_refine_ls_shift/su_max 0.001
_refine_ls_shift/su_mean 0.000
_refine_ls_structure_factor_coef Fsqd
_refine_ls_weighting_details 'w=1/[\s^2^(Fo^2^)+(0.2000P)^2^] where P=(Fo^2^+2Fc^2^)/3'
_refine_ls_weighting_scheme calc
_refine_ls_wR_factor_gt 0.3719
_refine_ls_wR_factor_ref 0.4136
_reflns_Friedel_coverage 0.000
_reflns_number_gt 6937
_reflns_number_total 11546
_reflns_threshold_expression 'I > 2\s(I)'
_cod_data_source_file ja7b02329_si_006.cif
_cod_data_source_block hq-cisbiscp-pyrophosphate
_cod_database_code 4131270
_shelx_shelxl_version_number 2014/7
_chemical_oxdiff_formula C100H150N18O8P4
_shelx_space_group_comment
;
The symmetry employed for this shelxl refinement is uniquely defined
by the following loop, which should always be used as a source of
symmetry information in preference to the above space-group names.
They are only intended as comments.
;
_reflns_odcompleteness_completeness 99.30
_reflns_odcompleteness_iscentric 1
_reflns_odcompleteness_theta 74.33
_olex2_refinement_description
;
1. Fixed Uiso
 At 1.2 times of:
  All C(H) groups, All C(H,H) groups, All N(H) groups
 At 1.5 times of:
  All C(H,H,H) groups, All O(H) groups
2. Others
 Sof(O7)=1-FVAR(1)
 Sof(O8)=Sof(H8B)=FVAR(1)
 Sof(C38)=1-FVAR(2)
 Sof(H33)=Sof(C34)=FVAR(2)
 Sof(N8)=Sof(H8A)=1-FVAR(3)
 Sof(N7)=FVAR(3)
 Sof(C39)=1-FVAR(4)
 Sof(C35)=FVAR(4)
 Sof(C40)=Sof(H40)=1-FVAR(5)
 Sof(C36)=Sof(H36A)=Sof(H36B)=Sof(H37A)=Sof(H37B)=FVAR(5)
 Sof(O10)=1-FVAR(6)
 Sof(O9)=FVAR(6)
 Sof(C52)=1-FVAR(7)
 Sof(C53)=FVAR(7)
 Sof(O15)=1-FVAR(8)
 Sof(O16)=FVAR(8)
 Sof(C48)=Sof(H48A)=Sof(H48B)=Sof(H48C)=FVAR(9)
3.a Riding coordinates:
 N7(H7)
3.b Secondary CH2 refined with riding coordinates:
 C27(H27A,H27B), C28(H28A,H28B), C36(H36A,H36B), C37(H37A,H37B)
3.c Aromatic/amide H refined with riding coordinates:
 N2(H2), C3(H3A), N3(H3), C4(H4A), N4(H4), N5(H5), C8(H8), N8(H8A), C9(H9),
 C13(H13), C14(H14), C18(H18), C19(H19), C31(H31), C32(H32), C33(H33), C40(H40)
3.d Idealised Me refined as rotating group:
 C21(H21A,H21B,H21C), C22(H22A,H22B,H22C), C23(H23A,H23B,H23C), C24(H24A,H24B,
 H24C), C25(H25A,H25B,H25C), C26(H26A,H26B,H26C), C41(H41A,H41B,H41C), C42(H42A,
 H42B,H42C), C43(H43A,H43B,H43C), C44(H44A,H44B,H44C), C45(H45A,H45B,H45C),
 C46(H46A,H46B,H46C), C47(H47A,H47B,H47C), C48(H48A,H48B,H48C)
3.e Idealised tetrahedral OH refined as rotating group:
 O5(H5A), O8(H8B)
;
_olex2_submission_special_instructions 'No special instructions were received'
_oxdiff_exptl_absorpt_empirical_details
;
Empirical correction (ABSPACK) includes:
- Absorption correction using spherical harmonics
- Frame scaling
;
_oxdiff_exptl_absorpt_empirical_full_max 1.631
_oxdiff_exptl_absorpt_empirical_full_min 0.703

loop_
_space_group_symop_operation_xyz
'x, y, z'
'-x+1/2, y+1/2, -z+1/2'
'-x, -y, -z'
'x-1/2, -y-1/2, z-1/2'

loop_
_atom_site_label
_atom_site_type_symbol
_atom_site_fract_x
_atom_site_fract_y
_atom_site_fract_z
_atom_site_U_iso_or_equiv
_atom_site_adp_type
_atom_site_occupancy
_atom_site_site_symmetry_order
_atom_site_calc_flag
_atom_site_refinement_flags_posn
_atom_site_refinement_flags_adp
_atom_site_refinement_flags_occupancy
_atom_site_disorder_assembly
_atom_site_disorder_group
C1 C 0.0641(3) 0.6174(2) 0.2674(3) 0.0638(12) Uani 1 1 d . . . . .
N1 N 0.2188(3) 0.6168(2) 0.2263(2) 0.0625(10) Uani 1 1 d . . . . .
H1 H 0.251(3) 0.622(2) 0.267(2) 0.037(10) Uiso 1 1 d . . . . .
O1 O -0.0344(2) 0.4564(2) 0.4001(2) 0.0800(11) Uani 1 1 d . . . . .
C2 C 0.1265(3) 0.6175(2) 0.2130(3) 0.0646(12) Uani 1 1 d . . . . .
N2 N 0.4091(3) 0.7090(2) 0.2553(2) 0.0688(11) Uani 1 1 d . . . . .
H2 H 0.3950 0.6830 0.2876 0.083 Uiso 1 1 calc R . . . .
O2 O 0.3010(4) 0.1690(4) 0.5476(4) 0.082(3) Uani 0.653(17) 1 d . . . A 1
C3 C 0.1075(4) 0.6175(3) 0.1462(3) 0.0766(15) Uani 1 1 d . . . . .
H3A H 0.0506 0.6174 0.1232 0.092 Uiso 1 1 calc R . . . .
N3 N 0.3253(3) 0.8020(2) 0.3787(2) 0.0690(11) Uani 1 1 d . . . . .
H3 H 0.3269 0.7557 0.3819 0.083 Uiso 1 1 calc R . . . .
C4 C 0.1897(5) 0.6178(3) 0.1174(3) 0.0775(15) Uani 1 1 d . . . . .
H4A H 0.1960 0.6186 0.0724 0.093 Uiso 1 1 calc R . . . .
N4 N 0.1331(3) 0.71190(19) 0.3477(2) 0.0629(10) Uani 1 1 d . . . . .
H4 H 0.1807 0.6873 0.3592 0.075 Uiso 1 1 calc R . . . .
C5 C 0.2581(4) 0.6166(3) 0.1681(3) 0.0650(12) Uani 1 1 d . . . . .
N5 N 0.1090(3) 0.4634(2) 0.4495(2) 0.0622(10) Uani 1 1 d . . . . .
H5 H 0.1557 0.4904 0.4540 0.075 Uiso 1 1 calc R . . . .
C6 C 0.3579(4) 0.6167(3) 0.1673(3) 0.0715(13) Uani 1 1 d . . . . .
N6 N 0.1990(3) 0.3770(3) 0.5017(3) 0.0966(19) Uani 1 1 d . . . . .
C7 C 0.3973(4) 0.6894(3) 0.1901(3) 0.0735(14) Uani 1 1 d . . . . .
N7 N 0.3085(4) 0.2898(4) 0.5386(4) 0.058(3) Uani 0.570(19) 1 d . . . A 1
H7 H 0.3364 0.3150 0.5118 0.069 Uiso 1 1 d R . . . .
C8 C 0.4269(4) 0.7460(3) 0.1543(3) 0.0805(15) Uani 1 1 d . . . . .
H8 H 0.4263 0.7482 0.1086 0.097 Uiso 1 1 calc R . . . .
N8 N 0.2896(8) 0.3265(7) 0.5845(10) 0.096(7) Uani 0.430(19) 1 d . . . A 2
H8A H 0.3247 0.3625 0.5802 0.116 Uiso 0.430(19) 1 calc R . . A 2
C9 C 0.4587(4) 0.8004(3) 0.2002(3) 0.0819(16) Uani 1 1 d . . . . .
H9 H 0.4832 0.8445 0.1899 0.098 Uiso 1 1 calc R . . . .
C10 C 0.4470(4) 0.7766(3) 0.2614(3) 0.0740(14) Uani 1 1 d . . . . .
C11 C 0.4711(4) 0.8116(3) 0.3282(3) 0.0802(16) Uani 1 1 d . . . . .
C12 C 0.3904(4) 0.8441(3) 0.3538(3) 0.0736(14) Uani 1 1 d . . . . .
C13 C 0.3626(5) 0.9145(3) 0.3572(4) 0.0893(18) Uani 1 1 d . . . . .
H13 H 0.3931 0.9548 0.3438 0.107 Uiso 1 1 calc R . . . .
C14 C 0.2816(5) 0.9157(3) 0.3838(4) 0.093(2) Uani 1 1 d . . . . .
H14 H 0.2485 0.9567 0.3912 0.112 Uiso 1 1 calc R . . . .
C15 C 0.2581(4) 0.8450(3) 0.3975(3) 0.0757(14) Uani 1 1 d . . . . .
C16 C 0.1763(4) 0.8159(3) 0.4265(3) 0.0719(13) Uani 1 1 d . . . . .
C17 C 0.1143(3) 0.7786(2) 0.3728(3) 0.0644(12) Uani 1 1 d . . . . .
C18 C 0.0333(4) 0.7989(3) 0.3425(3) 0.0701(13) Uani 1 1 d . . . . .
H18 H 0.0038 0.8417 0.3500 0.084 Uiso 1 1 calc R . . . .
C19 C 0.0014(4) 0.7437(3) 0.2976(3) 0.0692(13) Uani 1 1 d . . . . .
H19 H -0.0525 0.7438 0.2706 0.083 Uiso 1 1 calc R . . . .
C20 C 0.0644(3) 0.6904(2) 0.3014(3) 0.0630(11) Uani 1 1 d . . . . .
C21 C -0.0313(4) 0.6022(3) 0.2362(4) 0.0797(16) Uani 1 1 d . . . . .
H21A H -0.0338 0.5552 0.2161 0.119 Uiso 1 1 calc GR . . . .
H21B H -0.0486 0.6380 0.2031 0.119 Uiso 1 1 calc GR . . . .
H21C H -0.0714 0.6038 0.2699 0.119 Uiso 1 1 calc GR . . . .
C22 C 0.3787(5) 0.6032(4) 0.0961(4) 0.0904(18) Uani 1 1 d . . . . .
H22A H 0.3536 0.5578 0.0809 0.136 Uiso 1 1 calc GR . . . .
H22B H 0.4423 0.6022 0.0950 0.136 Uiso 1 1 calc GR . . . .
H22C H 0.3534 0.6412 0.0680 0.136 Uiso 1 1 calc GR . . . .
C23 C 0.4010(4) 0.5563(3) 0.2116(4) 0.0811(16) Uani 1 1 d . . . . .
H23A H 0.3871 0.5633 0.2562 0.122 Uiso 1 1 calc GR . . . .
H23B H 0.4646 0.5574 0.2107 0.122 Uiso 1 1 calc GR . . . .
H23C H 0.3782 0.5104 0.1956 0.122 Uiso 1 1 calc GR . . . .
C24 C 0.5420(5) 0.8709(4) 0.3208(4) 0.098(2) Uani 1 1 d . . . . .
H24A H 0.5933 0.8497 0.3043 0.147 Uiso 1 1 calc GR . . . .
H24B H 0.5593 0.8925 0.3632 0.147 Uiso 1 1 calc GR . . . .
H24C H 0.5171 0.9072 0.2905 0.147 Uiso 1 1 calc GR . . . .
C25 C 0.1267(5) 0.8773(3) 0.4564(4) 0.0896(18) Uani 1 1 d . . . . .
H25A H 0.1035 0.9098 0.4220 0.134 Uiso 1 1 calc GR . . . .
H25B H 0.1670 0.9029 0.4881 0.134 Uiso 1 1 calc GR . . . .
H25C H 0.0783 0.8580 0.4780 0.134 Uiso 1 1 calc GR . . . .
C26 C 0.2049(4) 0.7618(3) 0.4829(3) 0.0784(15) Uani 1 1 d . . . . .
H26A H 0.1529 0.7390 0.4969 0.118 Uiso 1 1 calc GR . . . .
H26B H 0.2363 0.7871 0.5196 0.118 Uiso 1 1 calc GR . . . .
H26C H 0.2434 0.7258 0.4673 0.118 Uiso 1 1 calc GR . . . .
C27 C 0.0933(3) 0.5570(2) 0.3178(3) 0.0624(11) Uani 1 1 d . . . . .
H27A H 0.0789 0.5104 0.2975 0.075 Uiso 1 1 calc R . . . .
H27B H 0.1576 0.5591 0.3287 0.075 Uiso 1 1 calc R . . . .
C28 C 0.0485(4) 0.5630(3) 0.3818(3) 0.0673(12) Uani 1 1 d . . . . .
H28A H 0.0846 0.5931 0.4133 0.081 Uiso 1 1 calc R . . . .
H28B H -0.0095 0.5857 0.3723 0.081 Uiso 1 1 calc R . . . .
C29 C 0.0372(3) 0.4894(3) 0.4119(3) 0.0637(12) Uani 1 1 d . . . . .
C30 C 0.1155(3) 0.3962(3) 0.4823(2) 0.0623(11) Uani 1 1 d . . . . .
C31 C 0.0434(3) 0.3533(3) 0.4937(3) 0.0652(12) Uani 1 1 d . . . . .
H31 H -0.0145 0.3667 0.4777 0.078 Uiso 1 1 calc R . . . .
C32 C 0.0591(4) 0.2917(3) 0.5284(3) 0.0732(14) Uani 1 1 d . . . . .
H32 H 0.0113 0.2632 0.5381 0.088 Uiso 1 1 calc R . . . .
C33 C 0.1450(4) 0.2703(4) 0.5499(4) 0.091(2) Uani 1 1 d . . . . .
H33 H 0.1550 0.2316 0.5788 0.109 Uiso 0.70(6) 1 calc R . . B 1
C34 C 0.2172(7) 0.3076(12) 0.5277(9) 0.064(5) Uani 0.70(6) 1 d . . . A 1
C35 C 0.3451(5) 0.2224(5) 0.5461(4) 0.058(3) Uani 0.57(2) 1 d . . . A 1
C36 C 0.4475(5) 0.2249(5) 0.5555(5) 0.060(3) Uani 0.553(17) 1 d . . . A 1
H36A H 0.4703 0.1774 0.5460 0.072 Uiso 0.553(17) 1 calc R . . A 1
H36B H 0.4678 0.2584 0.5236 0.072 Uiso 0.553(17) 1 calc R . . A 1
C37 C 0.4856(4) 0.2468(4) 0.6228(4) 0.0851(18) Uani 1 1 d . . . . .
H37A H 0.4383 0.2699 0.6439 0.102 Uiso 0.553(17) 1 calc R . . A 1
H37B H 0.5305 0.2833 0.6179 0.102 Uiso 0.553(17) 1 calc R . . A 1
C38 C 0.201(2) 0.335(2) 0.552(2) 0.068(10) Uani 0.30(6) 1 d . . . A 2
C39 C 0.3262(16) 0.2726(14) 0.620(2) 0.20(2) Uani 0.43(2) 1 d . . . A 2
C40 C 0.4176(13) 0.2728(12) 0.6407(15) 0.141(10) Uani 0.447(17) 1 d . . . A 2
H40 H 0.4304 0.3004 0.6787 0.169 Uiso 0.447(17) 1 calc R . . A 2
P1 P 0.65973(9) 0.40767(7) 0.57987(7) 0.0658(4) Uani 1 1 d . . . . .
P2 P 0.47160(18) 0.4652(2) 0.5657(2) 0.1492(13) Uani 1 1 d . . . . .
O3 O 0.6853(3) 0.3615(2) 0.63668(19) 0.0749(10) Uani 1 1 d . . . . .
O4 O 0.7274(4) 0.4551(3) 0.5582(3) 0.1054(17) Uani 1 1 d . . . . .
O5 O 0.6139(3) 0.3620(2) 0.5206(2) 0.0808(11) Uani 1 1 d . . . . .
H5A H 0.5763 0.3868 0.4988 0.121 Uiso 1 1 calc GR . . . .
O6 O 0.5817(4) 0.4544(3) 0.6030(3) 0.1126(18) Uani 1 1 d . . . . .
O7 O 0.4684(7) 0.4347(7) 0.4973(6) 0.114(5) Uani 0.539(15) 1 d . . . C 2
O8 O 0.3916(7) 0.4266(5) 0.5181(5) 0.087(4) Uani 0.461(15) 1 d . . . C 1
H8B H 0.3587 0.4576 0.4999 0.131 Uiso 0.461(15) 1 calc GR . . C 1
O9 O 0.4071(7) 0.4399(7) 0.6062(12) 0.120(6) Uani 0.56(3) 1 d . . . C 2
O10 O 0.4323(13) 0.4389(7) 0.6518(12) 0.106(6) Uani 0.44(3) 1 d . . . C 1
O11 O 0.4718(7) 0.5468(4) 0.5587(5) 0.169(3) Uani 1 1 d . . . . .
N9 N 0.3247(4) 0.3544(3) 0.3257(3) 0.0823(14) Uani 1 1 d . . . . .
C41 C 0.2593(5) 0.4132(4) 0.3288(5) 0.110(3) Uani 1 1 d . . . . .
H41A H 0.2511 0.4377 0.2869 0.165 Uiso 1 1 calc GR . . . .
H41B H 0.2808 0.4469 0.3628 0.165 Uiso 1 1 calc GR . . . .
H41C H 0.2033 0.3935 0.3386 0.165 Uiso 1 1 calc GR . . . .
C42 C 0.4113(5) 0.3810(4) 0.3116(6) 0.116(3) Uani 1 1 d . . . . .
H42A H 0.4503 0.3409 0.3063 0.174 Uiso 1 1 calc GR . . . .
H42B H 0.4365 0.4108 0.3475 0.174 Uiso 1 1 calc GR . . . .
H42C H 0.4044 0.4089 0.2715 0.174 Uiso 1 1 calc GR . . . .
C43 C 0.3312(8) 0.3137(5) 0.3911(6) 0.146(4) Uani 1 1 d . . . . .
H43A H 0.2804 0.2826 0.3917 0.219 Uiso 1 1 calc GR . . . .
H43B H 0.3326 0.3476 0.4270 0.219 Uiso 1 1 calc GR . . . .
H43C H 0.3849 0.2853 0.3959 0.219 Uiso 1 1 calc GR . . . .
C44 C 0.2878(5) 0.3006(4) 0.2758(5) 0.103(2) Uani 1 1 d . . . . .
H44A H 0.2305 0.2845 0.2864 0.155 Uiso 1 1 calc GR . . . .
H44B H 0.3276 0.2601 0.2761 0.155 Uiso 1 1 calc GR . . . .
H44C H 0.2816 0.3224 0.2327 0.155 Uiso 1 1 calc GR . . . .
N10 N 0.7422(4) 0.4218(4) 0.3383(4) 0.111(2) Uani 1 1 d . . . . .
C45 C 0.7691(9) 0.4903(11) 0.3111(12) 0.291(15) Uani 1 1 d . . . . .
H45A H 0.8111 0.5140 0.3429 0.436 Uiso 1 1 calc GR . . . .
H45B H 0.7175 0.5205 0.3013 0.436 Uiso 1 1 calc GR . . . .
H45C H 0.7964 0.4816 0.2713 0.436 Uiso 1 1 calc GR . . . .
C46 C 0.8004(8) 0.3555(8) 0.3233(7) 0.170(6) Uani 1 1 d . . . . .
H46A H 0.8504 0.3715 0.3015 0.256 Uiso 1 1 calc GR . . . .
H46B H 0.7651 0.3223 0.2951 0.256 Uiso 1 1 calc GR . . . .
H46C H 0.8217 0.3318 0.3640 0.256 Uiso 1 1 calc GR . . . .
C47 C 0.7495(6) 0.4270(6) 0.4081(5) 0.127(3) Uani 1 1 d . . . . .
H47A H 0.7347 0.4752 0.4206 0.190 Uiso 1 1 calc GR . . . .
H47B H 0.8096 0.4161 0.4260 0.190 Uiso 1 1 calc GR . . . .
H47C H 0.7092 0.3934 0.4252 0.190 Uiso 1 1 calc GR . . . .
C48 C 0.6468(6) 0.4048(8) 0.3085(8) 0.150(6) Uani 0.89(3) 1 d . . . D 1
H48A H 0.6211 0.3697 0.3354 0.225 Uiso 0.89(3) 1 calc GR . . D 1
H48B H 0.6479 0.3860 0.2645 0.225 Uiso 0.89(3) 1 calc GR . . D 1
H48C H 0.6117 0.4482 0.3067 0.225 Uiso 0.89(3) 1 calc GR . . D 1
O12 O 0.3686(8) 0.5471(4) 0.9103(6) 0.199(4) Uani 1 1 d . . . . .
C49 C 0.3024(9) 0.5974(6) 0.8520(6) 0.144(4) Uani 1 1 d . . . . .
C50 C 0.1979(9) 0.4773(6) 0.8802(9) 0.175(6) Uani 1 1 d . . . . .
O13 O 0.2572(11) 0.3017(13) 0.7365(9) 0.189(12) Uani 0.66(3) 1 d . . . E 2
O14 O 0.2684(4) 0.3004(3) 0.7126(3) 0.0702(13) Uani 1 1 d . . . . .
O17 O 0.0000 0.5000 0.0000 0.131(3) Uani 1 2 d S T P . .
C51 C -0.1428(8) 0.5592(6) 0.0690(6) 0.138(4) Uani 1 1 d . . . . .
O16 O 0.6628(11) 0.6311(11) 0.1668(11) 0.101(7) Uani 0.647(14) 1 d . . . F 1
C53 C 0.674(3) 0.610(3) 0.1726(19) 0.126(13) Uani 0.52(5) 1 d . . . G 1
O18 O 0.5932(8) 0.2531(11) 0.4024(7) 0.297(9) Uani 1 1 d . . . . .
O15 O 0.6390(8) 0.6667(6) 0.2344(8) 0.089(5) Uani 0.353(14) 1 d . . . F 2
C52 C 0.6481(16) 0.6731(19) 0.1321(12) 0.115(9) Uani 0.48(5) 1 d . . . G 2

loop_
_atom_site_aniso_label
_atom_site_aniso_U_11
_atom_site_aniso_U_22
_atom_site_aniso_U_33
_atom_site_aniso_U_23
_atom_site_aniso_U_13
_atom_site_aniso_U_12
C1 0.054(2) 0.047(2) 0.089(3) -0.001(2) 0.005(2) -0.0044(19)
N1 0.060(2) 0.054(2) 0.074(3) 0.0026(18) 0.007(2) -0.0027(17)
O1 0.0586(19) 0.063(2) 0.118(3) 0.011(2) 0.009(2) -0.0071(16)
C2 0.061(2) 0.047(2) 0.085(3) -0.002(2) 0.002(2) -0.0045(19)
N2 0.064(2) 0.055(2) 0.087(3) 0.014(2) 0.010(2) -0.0095(18)
O2 0.057(3) 0.082(5) 0.104(5) 0.010(3) -0.003(3) -0.007(3)
C3 0.082(3) 0.060(3) 0.085(4) 0.000(2) -0.005(3) 0.001(3)
N3 0.066(2) 0.0458(19) 0.093(3) 0.0055(19) 0.001(2) -0.0075(17)
C4 0.098(4) 0.059(3) 0.077(3) 0.001(2) 0.014(3) -0.001(3)
N4 0.056(2) 0.0422(18) 0.091(3) -0.0003(17) 0.0069(19) 0.0017(15)
C5 0.074(3) 0.048(2) 0.074(3) 0.001(2) 0.016(2) -0.002(2)
N5 0.057(2) 0.057(2) 0.075(2) -0.0016(18) 0.0155(18) -0.0122(17)
C6 0.077(3) 0.056(3) 0.084(3) 0.007(2) 0.021(3) 0.002(2)
N6 0.057(2) 0.114(4) 0.114(4) 0.052(3) -0.012(3) -0.030(3)
C7 0.068(3) 0.059(3) 0.095(4) 0.015(3) 0.017(3) -0.006(2)
N7 0.046(3) 0.058(5) 0.070(5) 0.021(4) 0.010(3) 0.000(3)
C8 0.086(4) 0.065(3) 0.093(4) 0.017(3) 0.020(3) -0.007(3)
N8 0.060(6) 0.057(7) 0.173(18) 0.036(9) 0.017(8) -0.006(5)
C9 0.074(3) 0.068(3) 0.106(4) 0.023(3) 0.016(3) -0.014(3)
C10 0.062(3) 0.060(3) 0.100(4) 0.015(3) 0.005(3) -0.009(2)
C11 0.061(3) 0.073(3) 0.104(4) 0.024(3) 0.000(3) -0.024(3)
C12 0.066(3) 0.057(3) 0.096(4) 0.006(2) -0.003(3) -0.014(2)
C13 0.092(4) 0.057(3) 0.119(5) 0.011(3) 0.011(4) -0.023(3)
C14 0.110(5) 0.044(3) 0.125(5) -0.002(3) 0.011(4) -0.007(3)
C15 0.080(3) 0.045(2) 0.101(4) -0.001(2) 0.004(3) -0.012(2)
C16 0.075(3) 0.046(2) 0.094(4) -0.005(2) 0.007(3) -0.003(2)
C17 0.064(3) 0.043(2) 0.087(3) 0.007(2) 0.015(2) -0.0025(19)
C18 0.070(3) 0.046(2) 0.095(4) 0.006(2) 0.016(3) 0.007(2)
C19 0.061(3) 0.053(2) 0.093(4) 0.009(2) 0.010(2) 0.004(2)
C20 0.053(2) 0.048(2) 0.088(3) 0.002(2) 0.008(2) -0.0017(18)
C21 0.062(3) 0.063(3) 0.112(5) -0.007(3) -0.001(3) -0.005(2)
C22 0.098(4) 0.074(4) 0.104(5) 0.000(3) 0.033(4) -0.006(3)
C23 0.074(3) 0.059(3) 0.113(5) 0.013(3) 0.023(3) 0.002(2)
C24 0.087(4) 0.094(4) 0.110(5) 0.013(4) -0.004(4) -0.043(4)
C25 0.095(4) 0.053(3) 0.120(5) -0.018(3) 0.011(4) 0.002(3)
C26 0.089(4) 0.059(3) 0.087(4) -0.002(2) 0.009(3) -0.004(3)
C27 0.056(2) 0.042(2) 0.091(3) -0.005(2) 0.019(2) -0.0026(18)
C28 0.067(3) 0.048(2) 0.090(3) -0.005(2) 0.022(2) -0.001(2)
C29 0.060(3) 0.049(2) 0.085(3) -0.005(2) 0.023(2) 0.002(2)
C30 0.058(2) 0.066(3) 0.065(3) 0.000(2) 0.014(2) -0.011(2)
C31 0.056(2) 0.064(3) 0.079(3) 0.002(2) 0.021(2) -0.006(2)
C32 0.065(3) 0.075(3) 0.083(3) 0.005(3) 0.025(3) -0.014(2)
C33 0.063(3) 0.102(5) 0.104(5) 0.038(4) -0.006(3) -0.022(3)
C34 0.054(4) 0.060(8) 0.078(7) 0.011(6) 0.011(4) -0.001(4)
C35 0.051(4) 0.063(5) 0.059(5) -0.001(3) 0.003(3) 0.006(4)
C36 0.044(4) 0.061(5) 0.073(6) 0.000(4) 0.006(3) 0.006(3)
C37 0.058(3) 0.083(4) 0.111(5) 0.023(3) -0.003(3) -0.010(3)
C38 0.046(10) 0.052(12) 0.104(19) -0.010(14) 0.000(11) -0.008(9)
C39 0.082(13) 0.098(16) 0.40(6) 0.03(2) -0.03(2) -0.007(11)
C40 0.085(12) 0.111(14) 0.22(3) 0.063(16) -0.015(14) -0.004(10)
P1 0.0620(7) 0.0525(7) 0.0838(9) 0.0020(5) 0.0118(6) -0.0039(5)
P2 0.0893(15) 0.162(3) 0.193(3) -0.046(2) -0.0028(17) -0.0005(16)
O3 0.081(2) 0.066(2) 0.075(2) 0.0072(16) -0.0002(18) -0.0279(18)
O4 0.114(4) 0.105(3) 0.100(3) -0.010(3) 0.023(3) -0.062(3)
O5 0.073(2) 0.063(2) 0.105(3) -0.0077(19) 0.003(2) -0.0077(17)
O6 0.116(4) 0.131(4) 0.089(3) -0.006(3) 0.003(3) 0.062(3)
O7 0.092(7) 0.139(9) 0.108(7) -0.051(6) -0.009(6) 0.002(6)
O8 0.073(6) 0.078(6) 0.108(7) 0.017(5) -0.001(5) 0.005(4)
O9 0.057(5) 0.174(11) 0.128(15) 0.017(8) 0.010(6) -0.023(5)
O10 0.117(10) 0.097(9) 0.103(14) 0.010(7) 0.009(10) 0.010(7)
O11 0.167(8) 0.128(6) 0.207(9) 0.005(6) 0.001(7) 0.047(5)
N9 0.077(3) 0.057(2) 0.109(4) -0.017(2) -0.002(3) 0.008(2)
C41 0.094(5) 0.060(3) 0.177(8) -0.031(4) 0.022(5) 0.011(3)
C42 0.076(4) 0.073(4) 0.199(9) -0.038(5) 0.011(5) 0.001(3)
C43 0.157(10) 0.103(6) 0.167(10) 0.006(6) -0.034(8) -0.001(6)
C44 0.079(4) 0.080(4) 0.147(7) -0.050(4) -0.006(4) 0.001(3)
N10 0.061(3) 0.128(5) 0.144(6) -0.016(4) 0.018(3) -0.010(3)
C45 0.113(8) 0.28(2) 0.45(3) 0.25(2) -0.095(14) -0.081(11)
C46 0.120(8) 0.206(13) 0.191(12) -0.095(10) 0.045(8) 0.004(8)
C47 0.094(5) 0.162(9) 0.129(7) -0.030(6) 0.032(5) -0.024(6)
C48 0.073(5) 0.171(12) 0.206(14) -0.051(10) 0.015(7) -0.021(6)
O12 0.215(10) 0.119(6) 0.262(11) 0.008(6) 0.025(8) -0.080(6)
C49 0.180(11) 0.124(7) 0.119(7) -0.030(6) -0.021(7) 0.027(7)
C50 0.128(8) 0.115(8) 0.260(16) -0.014(9) -0.080(10) 0.002(6)
O13 0.077(8) 0.32(2) 0.169(17) 0.131(14) 0.003(8) -0.006(9)
O14 0.047(2) 0.082(3) 0.084(3) 0.012(2) 0.019(2) -0.0017(18)
O17 0.144(7) 0.117(6) 0.113(6) -0.027(5) -0.062(5) 0.029(5)
C51 0.121(7) 0.149(8) 0.128(7) -0.008(6) -0.060(6) -0.012(6)
O16 0.090(7) 0.099(11) 0.111(15) -0.046(11) 0.001(6) 0.044(8)
C53 0.15(2) 0.14(3) 0.080(11) -0.020(12) -0.002(9) 0.115(17)
O18 0.139(8) 0.54(3) 0.199(11) -0.056(14) -0.045(8) 0.000(13)
O15 0.061(6) 0.072(7) 0.134(11) 0.013(7) 0.012(6) 0.002(5)
C52 0.119(14) 0.14(2) 0.092(12) 0.007(13) 0.013(10) 0.041(13)

loop_
_atom_type_symbol
_atom_type_description
_atom_type_scat_dispersion_real
_atom_type_scat_dispersion_imag
_atom_type_scat_source
C C 0.0181 0.0091 'International Tables Vol C Tables 4.2.6.8 and 6.1.1.4'
H H 0.0000 0.0000 'International Tables Vol C Tables 4.2.6.8 and 6.1.1.4'
N N 0.0311 0.0180 'International Tables Vol C Tables 4.2.6.8 and 6.1.1.4'
O O 0.0492 0.0322 'International Tables Vol C Tables 4.2.6.8 and 6.1.1.4'
P P 0.2955 0.4335 'International Tables Vol C Tables 4.2.6.8 and 6.1.1.4'
Cl Cl 0.3639 0.7018 'International Tables Vol C Tables 4.2.6.8 and 6.1.1.4'

loop_
_geom_angle_atom_site_label_1
_geom_angle_atom_site_label_2
_geom_angle_atom_site_label_3
_geom_angle
_geom_angle_site_symmetry_1
_geom_angle_site_symmetry_3
C2 C1 C21 109.0(5) . .
C2 C1 C27 109.1(4) . .
C20 C1 C2 110.9(4) . .
C20 C1 C21 107.9(4) . .
C20 C1 C27 110.8(4) . .
C21 C1 C27 109.1(4) . .
C2 N1 H1 126(3) . .
C5 N1 H1 123(3) . .
C5 N1 C2 110.3(5) . .
N1 C2 C1 122.7(5) . .
C3 C2 C1 130.1(5) . .
C3 C2 N1 107.2(5) . .
C7 N2 H2 125.1 . .
C7 N2 C10 109.8(5) . .
C10 N2 H2 125.1 . .
C2 C3 H3A 125.9 . .
C2 C3 C4 108.2(5) . .
C4 C3 H3A 125.9 . .
C12 N3 H3 124.9 . .
C15 N3 H3 124.9 . .
C15 N3 C12 110.3(4) . .
C3 C4 H4A 126.1 . .
C5 C4 C3 107.8(5) . .
C5 C4 H4A 126.1 . .
C17 N4 H4 125.0 . .
C17 N4 C20 110.0(4) . .
C20 N4 H4 125.0 . .
N1 C5 C6 122.1(5) . .
C4 C5 N1 106.6(5) . .
C4 C5 C6 131.3(5) . .
C29 N5 H5 116.7 . .
C29 N5 C30 126.5(4) . .
C30 N5 H5 116.7 . .
C5 C6 C7 110.8(4) . .
C5 C6 C22 108.5(5) . .
C5 C6 C23 110.6(5) . .
C7 C6 C22 108.6(5) . .
C7 C6 C23 109.9(5) . .
C22 C6 C23 108.5(5) . .
C30 N6 C34 119.8(5) . .
C38 N6 C30 110.1(16) . .
N2 C7 C6 122.4(5) . .
N2 C7 C8 107.1(5) . .
C8 C7 C6 130.5(6) . .
C34 N7 H7 107.9 . .
C35 N7 H7 110.4 . .
C35 N7 C34 127.4(10) . .
C7 C8 H8 126.3 . .
C7 C8 C9 107.4(6) . .
C9 C8 H8 126.3 . .
C38 N8 H8A 114.7 . .
C39 N8 H8A 114.7 . .
C39 N8 C38 130.7(16) . .
C8 C9 H9 126.1 . .
C10 C9 C8 107.8(5) . .
C10 C9 H9 126.1 . .
N2 C10 C11 121.8(5) . .
C9 C10 N2 107.9(6) . .
C9 C10 C11 130.2(5) . .
C10 C11 C24 108.5(5) . .
C10 C11 C37 108.6(5) . 3_666
C12 C11 C10 111.0(5) . .
C12 C11 C24 110.0(6) . .
C12 C11 C37 110.8(5) . 3_666
C24 C11 C37 107.8(5) . 3_666
N3 C12 C11 122.2(5) . .
C13 C12 N3 106.5(5) . .
C13 C12 C11 131.3(5) . .
C12 C13 H13 125.7 . .
C12 C13 C14 108.6(5) . .
C14 C13 H13 125.7 . .
C13 C14 H14 125.7 . .
C13 C14 C15 108.5(6) . .
C15 C14 H14 125.7 . .
N3 C15 C14 106.2(6) . .
N3 C15 C16 123.7(4) . .
C14 C15 C16 130.1(6) . .
C15 C16 C17 110.1(5) . .
C15 C16 C25 110.0(5) . .
C15 C16 C26 110.1(5) . .
C17 C16 C25 109.6(5) . .
C17 C16 C26 109.7(4) . .
C25 C16 C26 107.3(5) . .
N4 C17 C16 122.5(4) . .
C18 C17 N4 107.0(5) . .
C18 C17 C16 130.5(5) . .
C17 C18 H18 125.8 . .
C17 C18 C19 108.5(4) . .
C19 C18 H18 125.8 . .
C18 C19 H19 126.3 . .
C20 C19 C18 107.5(5) . .
C20 C19 H19 126.3 . .
N4 C20 C1 122.1(4) . .
C19 C20 C1 130.6(5) . .
C19 C20 N4 107.1(4) . .
C1 C21 H21A 109.5 . .
C1 C21 H21B 109.5 . .
C1 C21 H21C 109.5 . .
H21A C21 H21B 109.5 . .
H21A C21 H21C 109.5 . .
H21B C21 H21C 109.5 . .
C6 C22 H22A 109.5 . .
C6 C22 H22B 109.5 . .
C6 C22 H22C 109.5 . .
H22A C22 H22B 109.5 . .
H22A C22 H22C 109.5 . .
H22B C22 H22C 109.5 . .
C6 C23 H23A 109.5 . .
C6 C23 H23B 109.5 . .
C6 C23 H23C 109.5 . .
H23A C23 H23B 109.5 . .
H23A C23 H23C 109.5 . .
H23B C23 H23C 109.5 . .
C11 C24 H24A 109.5 . .
C11 C24 H24B 109.5 . .
C11 C24 H24C 109.5 . .
H24A C24 H24B 109.5 . .
H24A C24 H24C 109.5 . .
H24B C24 H24C 109.5 . .
C16 C25 H25A 109.5 . .
C16 C25 H25B 109.5 . .
C16 C25 H25C 109.5 . .
H25A C25 H25B 109.5 . .
H25A C25 H25C 109.5 . .
H25B C25 H25C 109.5 . .
C16 C26 H26A 109.5 . .
C16 C26 H26B 109.5 . .
C16 C26 H26C 109.5 . .
H26A C26 H26B 109.5 . .
H26A C26 H26C 109.5 . .
H26B C26 H26C 109.5 . .
C1 C27 H27A 109.0 . .
C1 C27 H27B 109.0 . .
H27A C27 H27B 107.8 . .
C28 C27 C1 112.9(4) . .
C28 C27 H27A 109.0 . .
C28 C27 H27B 109.0 . .
C27 C28 H28A 109.4 . .
C27 C28 H28B 109.4 . .
H28A C28 H28B 108.0 . .
C29 C28 C27 110.9(4) . .
C29 C28 H28A 109.4 . .
C29 C28 H28B 109.4 . .
O1 C29 N5 124.2(5) . .
O1 C29 C28 120.0(5) . .
N5 C29 C28 115.8(4) . .
N6 C30 N5 113.1(4) . .
N6 C30 C31 122.2(5) . .
C31 C30 N5 124.7(5) . .
C30 C31 H31 120.8 . .
C32 C31 C30 118.5(5) . .
C32 C31 H31 120.8 . .
C31 C32 H32 119.6 . .
C31 C32 C33 120.9(5) . .
C33 C32 H32 119.6 . .
C32 C33 H33 120.3 . .
C32 C33 C34 119.5(7) . .
C32 C33 C38 107.2(14) . .
C34 C33 H33 120.3 . .
N6 C34 N7 114.9(7) . .
C33 C34 N6 116.4(12) . .
C33 C34 N7 127.7(10) . .
O2 C35 N7 122.8(7) . .
O2 C35 C36 125.1(8) . .
N7 C35 C36 112.0(7) . .
C35 C36 H36A 108.8 . .
C35 C36 H36B 108.8 . .
H36A C36 H36B 107.7 . .
C37 C36 C35 114.0(7) . .
C37 C36 H36A 108.8 . .
C37 C36 H36B 108.8 . .
C11 C37 H37A 107.5 3_666 .
C11 C37 H37B 107.5 3_666 .
C36 C37 C11 119.5(6) . 3_666
C36 C37 H37A 107.5 . .
C36 C37 H37B 107.5 . .
H37A C37 H37B 107.0 . .
C40 C37 C11 112.9(12) . 3_666
N6 C38 N8 112(2) . .
N6 C38 C33 121(2) . .
N8 C38 C33 115(2) . .
N8 C39 C40 120(2) . .
C37 C40 C39 138(3) . .
C37 C40 H40 111.1 . .
C39 C40 H40 111.1 . .
O3 P1 O5 110.4(2) . .
O3 P1 O6 103.3(3) . .
O4 P1 O3 117.6(3) . .
O4 P1 O5 111.1(3) . .
O4 P1 O6 109.2(4) . .
O5 P1 O6 104.2(3) . .
O6 P2 O10 87.1(7) . .
O7 P2 O6 107.0(5) . .
O7 P2 O11 106.9(7) . .
O8 P2 O6 144.1(5) . .
O8 P2 O10 98.3(8) . .
O9 P2 O6 112.7(9) . .
O9 P2 O7 117.3(9) . .
O9 P2 O11 113.0(7) . .
O11 P2 O6 98.1(4) . .
O11 P2 O8 113.0(5) . .
O11 P2 O10 109.4(6) . .
P1 O5 H5A 109.5 . .
P1 O6 P2 129.4(4) . .
P2 O7 O11 129.0(8) . 3_666
P2 O8 H8B 109.5 . .
P2 O11 O7 107.0(7) . 3_666
C41 N9 C43 108.0(7) . .
C41 N9 C44 108.8(5) . .
C42 N9 C41 112.1(5) . .
C42 N9 C43 111.5(7) . .
C42 N9 C44 111.7(6) . .
C44 N9 C43 104.3(7) . .
N9 C41 H41A 109.5 . .
N9 C41 H41B 109.5 . .
N9 C41 H41C 109.5 . .
H41A C41 H41B 109.5 . .
H41A C41 H41C 109.5 . .
H41B C41 H41C 109.5 . .
N9 C42 H42A 109.5 . .
N9 C42 H42B 109.5 . .
N9 C42 H42C 109.5 . .
H42A C42 H42B 109.5 . .
H42A C42 H42C 109.5 . .
H42B C42 H42C 109.5 . .
N9 C43 H43A 109.5 . .
N9 C43 H43B 109.5 . .
N9 C43 H43C 109.5 . .
H43A C43 H43B 109.5 . .
H43A C43 H43C 109.5 . .
H43B C43 H43C 109.5 . .
N9 C44 H44A 109.5 . .
N9 C44 H44B 109.5 . .
N9 C44 H44C 109.5 . .
H44A C44 H44B 109.5 . .
H44A C44 H44C 109.5 . .
H44B C44 H44C 109.5 . .
C45 N10 C46 115.2(12) . .
C45 N10 C48 108.4(9) . .
C47 N10 C45 108.9(12) . .
C47 N10 C46 105.4(9) . .
C47 N10 C48 112.3(8) . .
C48 N10 C46 106.6(8) . .
N10 C45 H45A 109.5 . .
N10 C45 H45B 109.5 . .
N10 C45 H45C 109.5 . .
H45A C45 H45B 109.5 . .
H45A C45 H45C 109.5 . .
H45B C45 H45C 109.5 . .
N10 C46 H46A 109.5 . .
N10 C46 H46B 109.5 . .
N10 C46 H46C 109.5 . .
H46A C46 H46B 109.5 . .
H46A C46 H46C 109.5 . .
H46B C46 H46C 109.5 . .
N10 C47 H47A 109.5 . .
N10 C47 H47B 109.5 . .
N10 C47 H47C 109.5 . .
H47A C47 H47B 109.5 . .
H47A C47 H47C 109.5 . .
H47B C47 H47C 109.5 . .
N10 C48 H48A 109.5 . .
N10 C48 H48B 109.5 . .
N10 C48 H48C 109.5 . .
H48A C48 H48B 109.5 . .
H48A C48 H48C 109.5 . .
H48B C48 H48C 109.5 . .
O14 O13 O15 88(2) . 3_666
O13 O14 O15 75(3) . 3_666
O13 O15 O14 17.4(6) 3_666 3_666

loop_
_geom_bond_atom_site_label_1
_geom_bond_atom_site_label_2
_geom_bond_distance
_geom_bond_site_symmetry_2
C1 C2 1.527(8) .
C1 C20 1.519(7) .
C1 C21 1.533(7) .
C1 C27 1.549(7) .
N1 H1 0.92(5) .
N1 C2 1.386(7) .
N1 C5 1.380(7) .
O1 C29 1.239(6) .
C2 C3 1.355(8) .
N2 H2 0.8600 .
N2 C7 1.366(8) .
N2 C10 1.376(7) .
O2 C35 1.194(10) .
C3 H3A 0.9300 .
C3 C4 1.427(9) .
N3 H3 0.8600 .
N3 C12 1.389(7) .
N3 C15 1.373(8) .
C4 H4A 0.9300 .
C4 C5 1.375(9) .
N4 H4 0.8600 .
N4 C17 1.377(6) .
N4 C20 1.380(7) .
C5 C6 1.505(8) .
N5 H5 0.8600 .
N5 C29 1.345(7) .
N5 C30 1.409(6) .
C6 C7 1.523(8) .
C6 C22 1.533(9) .
C6 C23 1.535(8) .
N6 C30 1.326(7) .
N6 C34 1.405(17) .
N6 C38 1.28(3) .
C7 C8 1.377(8) .
N7 H7 0.8607 .
N7 C34 1.408(14) .
N7 C35 1.366(11) .
C8 H8 0.9300 .
C8 C9 1.419(9) .
N8 H8A 0.8600 .
N8 C38 1.43(2) .
N8 C39 1.32(3) .
C9 H9 0.9300 .
C9 C10 1.348(9) .
C10 C11 1.512(9) .
C11 C12 1.499(9) .
C11 C24 1.550(7) .
C11 C37 1.563(8) 3_666
C12 C13 1.375(8) .
C13 H13 0.9300 .
C13 C14 1.387(11) .
C14 H14 0.9300 .
C14 C15 1.392(7) .
C15 C16 1.521(9) .
C16 C17 1.522(8) .
C16 C25 1.524(8) .
C16 C26 1.548(8) .
C17 C18 1.358(8) .
C18 H18 0.9300 .
C18 C19 1.419(8) .
C19 H19 0.9300 .
C19 C20 1.365(7) .
C21 H21A 0.9600 .
C21 H21B 0.9600 .
C21 H21C 0.9600 .
C22 H22A 0.9600 .
C22 H22B 0.9600 .
C22 H22C 0.9600 .
C23 H23A 0.9600 .
C23 H23B 0.9600 .
C23 H23C 0.9600 .
C24 H24A 0.9600 .
C24 H24B 0.9600 .
C24 H24C 0.9600 .
C25 H25A 0.9600 .
C25 H25B 0.9600 .
C25 H25C 0.9600 .
C26 H26A 0.9600 .
C26 H26B 0.9600 .
C26 H26C 0.9600 .
C27 H27A 0.9700 .
C27 H27B 0.9700 .
C27 C28 1.532(7) .
C28 H28A 0.9700 .
C28 H28B 0.9700 .
C28 C29 1.510(7) .
C30 C31 1.385(7) .
C31 H31 0.9300 .
C31 C32 1.350(8) .
C32 H32 0.9300 .
C32 C33 1.377(9) .
C33 H33 0.9300 .
C33 C34 1.403(10) .
C33 C38 1.47(2) .
C35 C36 1.534(11) .
C36 H36A 0.9700 .
C36 H36B 0.9700 .
C36 C37 1.482(12) .
C37 C11 1.563(8) 3_666
C37 H37A 0.9700 .
C37 H37B 0.9700 .
C37 C40 1.22(3) .
C39 C40 1.39(3) .
C40 H40 0.9300 .
P1 O3 1.455(4) .
P1 O4 1.449(4) .
P1 O5 1.568(4) .
P1 O6 1.572(5) .
P2 O6 1.758(6) .
P2 O7 1.495(10) .
P2 O8 1.625(10) .
P2 O9 1.419(15) .
P2 O10 1.968(19) .
P2 O11 1.519(8) .
O5 H5A 0.8200 .
O7 O11 1.565(16) 3_666
O8 H8B 0.8200 .
O11 O7 1.565(16) 3_666
N9 C41 1.475(8) .
N9 C42 1.452(10) .
N9 C43 1.521(13) .
N9 C44 1.487(7) .
C41 H41A 0.9600 .
C41 H41B 0.9600 .
C41 H41C 0.9600 .
C42 H42A 0.9600 .
C42 H42B 0.9600 .
C42 H42C 0.9600 .
C43 H43A 0.9600 .
C43 H43B 0.9600 .
C43 H43C 0.9600 .
C44 H44A 0.9600 .
C44 H44B 0.9600 .
C44 H44C 0.9600 .
N10 C45 1.459(14) .
N10 C46 1.558(14) .
N10 C47 1.415(12) .
N10 C48 1.529(11) .
C45 H45A 0.9600 .
C45 H45B 0.9600 .
C45 H45C 0.9600 .
C46 H46A 0.9600 .
C46 H46B 0.9600 .
C46 H46C 0.9600 .
C47 H47A 0.9600 .
C47 H47B 0.9600 .
C47 H47C 0.9600 .
C48 H48A 0.9600 .
C48 H48B 0.9600 .
C48 H48C 0.9600 .
O12 C49 1.736(15) .
C50 C51 1.55(2) 3_566
O13 O14 0.532(19) .
O13 O15 1.71(2) 3_666
O14 O15 1.775(14) 3_666
C51 C50 1.55(2) 3_566
O15 O13 1.71(2) 3_666
O15 O14 1.775(14) 3_666
